data_4320340
loop_
_publ_author_name
'Jack Silver'
'Christopher S. Frampton'
'George R. Fern'
'Dominic A. Davies'
'John R. Miller'
'Jose L. Sosa-Sanchez'

_publ_contact_author
;
Dr Christopher S. Frampton
Department of Chemistry
Roche Discovery Welwyn
Welwyn Garden City
Hertfordshire
AL7 3AY
U.K.
;
_publ_contact_author_email christopher.frampton@roche.com
_publ_contact_author_fax 44(1707)366907
_publ_contact_author_phone 44(1707)366272
_publ_section_title
;
 Novel Seven Coordination Geometry of Sn(IV): Crystal Structures of
 Phthalocyaninato Bis(undecylcarboxylato)Sn(IV), Its Si(IV) Analogue, and
 Phthalocyaninato Bis(chloro)silicon(IV). The Electrochemistry of the
 Si(IV) Analogue and Related Compounds
;
_journal_name_full 'Inorganic Chemistry'
_journal_page_first 5434
_journal_page_last 5439
_journal_paper_doi 10.1021/ic001120a
_journal_volume 40
_journal_year 2001
_chemical_formula_sum 'C56 H62 N8 O4 Si'
_chemical_formula_weight 939.23
_chemical_name_systematic
; 
Phthalocyaninato bis(undecylcarboxylato)Silicon(IV) 
;
_space_group_IT_number 2
_symmetry_cell_setting triclinic
_symmetry_space_group_name_Hall '-P 1'
_symmetry_space_group_name_H-M 'P -1'
_atom_sites_solution_hydrogens geom
_atom_sites_solution_primary direct
_atom_sites_solution_secondary difmap
_audit_creation_method SHELXL-97
_cell_angle_alpha 105.797(10)
_cell_angle_beta 100.621(11)
_cell_angle_gamma 93.939(12)
_cell_formula_units_Z 2
_cell_length_a 8.9976(14)
_cell_length_b 15.522(2)
_cell_length_c 19.031(2)
_cell_measurement_reflns_used 25
_cell_measurement_temperature 295(1)
_cell_measurement_theta_max 12.50
_cell_measurement_theta_min 1.50
_cell_volume 2493.8(6)
_computing_structure_refinement 'SHELXL-97 (Sheldrick, 1997)'
_computing_structure_solution 'SHELXS-97 (Sheldrick, 1990)'
_diffrn_ambient_temperature 295(1)
_diffrn_measurement_device_type 'Enraf-Nonius CAD4R'
_diffrn_measurement_method \w-2\q
_diffrn_radiation_monochromator graphite
_diffrn_radiation_source 'fine-focus sealed tube'
_diffrn_radiation_type MoK\a
_diffrn_radiation_wavelength 0.71070
_diffrn_reflns_av_R_equivalents 0.0628
_diffrn_reflns_av_sigmaI/netI 0.0735
_diffrn_reflns_limit_h_max 10
_diffrn_reflns_limit_h_min -10
_diffrn_reflns_limit_k_max 18
_diffrn_reflns_limit_k_min -17
_diffrn_reflns_limit_l_max 0
_diffrn_reflns_limit_l_min -22
_diffrn_reflns_number 9059
_diffrn_reflns_theta_max 24.99
_diffrn_reflns_theta_min 1.51
_diffrn_standards_decay_% none
_diffrn_standards_interval_count 150
_diffrn_standards_number 3
_exptl_absorpt_coefficient_mu 0.103
_exptl_absorpt_correction_type none
_exptl_crystal_colour purple
_exptl_crystal_density_diffrn 1.251
_exptl_crystal_density_method 'not measured'
_exptl_crystal_description prism
_exptl_crystal_F_000 1000
_exptl_crystal_size_max 0.61
_exptl_crystal_size_mid 0.58
_exptl_crystal_size_min 0.14
_refine_diff_density_max 0.381
_refine_diff_density_min -0.256
_refine_ls_extinction_method none
_refine_ls_goodness_of_fit_ref 1.009
_refine_ls_hydrogen_treatment mixed
_refine_ls_matrix_type full
_refine_ls_number_parameters 627
_refine_ls_number_reflns 8769
_refine_ls_number_restraints 0
_refine_ls_restrained_S_all 1.009
_refine_ls_R_factor_all 0.1174
_refine_ls_R_factor_gt 0.0494
_refine_ls_shift/su_max 0.001
_refine_ls_shift/su_mean 0.000
_refine_ls_structure_factor_coef Fsqd
_refine_ls_weighting_details 'calc w=1/[\s^2^(Fo^2^)+(0.0928P)^2^+0.0000P] where P=(Fo^2^+2Fc^2^)/3'
_refine_ls_weighting_scheme calc
_refine_ls_wR_factor_gt 0.1334
_refine_ls_wR_factor_ref 0.1508
_reflns_number_gt 5182
_reflns_number_total 8769
_reflns_threshold_expression >2sigma(I)
_cod_data_source_file ic001120a_1.cif
_cod_data_source_block newg6
_cod_original_cell_volume 2493.9(6)
_cod_database_code 4320340

loop_
_symmetry_equiv_pos_as_xyz
'x, y, z'
'-x, -y, -z'

loop_
_atom_site_label
_atom_site_type_symbol
_atom_site_fract_x
_atom_site_fract_y
_atom_site_fract_z
_atom_site_U_iso_or_equiv
_atom_site_adp_type
_atom_site_occupancy
_atom_site_symmetry_multiplicity
_atom_site_calc_flag
_atom_site_refinement_flags
_atom_site_disorder_assembly
_atom_site_disorder_group
Si1A Si 1.0000 0.0000 0.0000 0.0335(2) Uani 1 2 d S . .
O1A O 1.18713(17) -0.00759(11) 0.04017(9) 0.0396(4) Uani 1 1 d . . .
O2A O 1.2362(2) 0.07094(16) 0.16044(11) 0.0750(7) Uani 1 1 d . . .
N1A N 1.1280(2) 0.17088(14) -0.05909(11) 0.0439(5) Uani 1 1 d . . .
N2A N 1.0268(2) 0.12819(13) 0.03819(10) 0.0346(5) Uani 1 1 d . . .
N3A N 0.9314(2) 0.14943(14) 0.15202(11) 0.0409(5) Uani 1 1 d . . .
N4A N 0.9253(2) -0.00885(13) 0.08560(10) 0.0354(5) Uani 1 1 d . . .
C1A C 1.0821(3) 0.18828(17) 0.00495(13) 0.0388(6) Uani 1 1 d . . .
C2A C 1.0847(3) 0.28025(17) 0.05055(14) 0.0414(6) Uani 1 1 d . . .
C3A C 1.1337(3) 0.36258(18) 0.04254(16) 0.0563(8) Uani 1 1 d . . .
H3AA H 1.1735 0.3666 0.0016 0.068 Uiso 1 1 calc R . .
C4A C 1.1211(4) 0.43868(19) 0.09805(17) 0.0610(8) Uani 1 1 d . . .
H4AA H 1.1525 0.4952 0.0942 0.073 Uiso 1 1 calc R . .
C5A C 1.0627(3) 0.43282(19) 0.15951(16) 0.0551(7) Uani 1 1 d . . .
H5AA H 1.0574 0.4855 0.1962 0.066 Uiso 1 1 calc R . .
C6A C 1.0129(3) 0.35129(17) 0.16737(14) 0.0457(6) Uani 1 1 d . . .
H6AA H 0.9729 0.3477 0.2084 0.055 Uiso 1 1 calc R . .
C7A C 1.0242(3) 0.27382(17) 0.11168(13) 0.0392(6) Uani 1 1 d . . .
C8A C 0.9894(3) 0.17906(16) 0.10298(13) 0.0362(6) Uani 1 1 d . . .
C9A C 0.9050(3) 0.06187(17) 0.14412(13) 0.0380(6) Uani 1 1 d . . .
C10A C 0.8464(3) 0.02790(17) 0.19827(13) 0.0413(6) Uani 1 1 d . . .
C11A C 0.8085(3) 0.07175(19) 0.26592(14) 0.0498(7) Uani 1 1 d . . .
H11A H 0.8213 0.1343 0.2846 0.060 Uiso 1 1 calc R . .
C12A C 0.7510(3) 0.0171(2) 0.30349(15) 0.0588(8) Uani 1 1 d . . .
H12A H 0.7243 0.0436 0.3487 0.071 Uiso 1 1 calc R . .
C13A C 0.7319(4) -0.0761(2) 0.27577(16) 0.0602(8) Uani 1 1 d . . .
H13A H 0.6915 -0.1105 0.3025 0.072 Uiso 1 1 calc R . .
C14A C 0.7712(3) -0.1190(2) 0.20970(15) 0.0551(7) Uani 1 1 d . . .
H14A H 0.7600 -0.1817 0.1916 0.066 Uiso 1 1 calc R . .
C15A C 0.8281(3) -0.06495(18) 0.17144(13) 0.0433(6) Uani 1 1 d . . .
C16A C 0.8785(3) -0.08677(17) 0.10059(13) 0.0386(6) Uani 1 1 d . . .
C17A C 1.2753(3) 0.02349(17) 0.10740(14) 0.0435(6) Uani 1 1 d . . .
C18A C 1.4344(3) -0.0023(2) 0.11202(16) 0.0569(8) Uani 1 1 d . . .
H18A H 1.4654 -0.0163 0.1588 0.068 Uiso 1 1 calc R . .
H18B H 1.5023 0.0498 0.1136 0.068 Uiso 1 1 calc R . .
C19A C 1.4568(3) -0.0815(2) 0.04912(17) 0.0574(8) Uani 1 1 d . . .
H19A H 1.4097 -0.0729 0.0018 0.069 Uiso 1 1 calc R . .
H19B H 1.5651 -0.0817 0.0506 0.069 Uiso 1 1 calc R . .
C20A C 1.3919(4) -0.1720(2) 0.05215(17) 0.0645(8) Uani 1 1 d . . .
H20A H 1.2841 -0.1716 0.0520 0.077 Uiso 1 1 calc R . .
H20B H 1.4412 -0.1818 0.0986 0.077 Uiso 1 1 calc R . .
C21A C 1.4120(4) -0.2489(2) -0.01231(19) 0.0729(9) Uani 1 1 d . . .
H21A H 1.5199 -0.2482 -0.0121 0.088 Uiso 1 1 calc R . .
H21B H 1.3628 -0.2383 -0.0585 0.088 Uiso 1 1 calc R . .
C22A C 1.3494(4) -0.3420(2) -0.0123(2) 0.0769(10) Uani 1 1 d . . .
H22A H 1.2418 -0.3429 -0.0115 0.092 Uiso 1 1 calc R . .
H22B H 1.4006 -0.3539 0.0330 0.092 Uiso 1 1 calc R . .
C23A C 1.3690(4) -0.4168(2) -0.0796(2) 0.0822(10) Uani 1 1 d . . .
H23A H 1.3203 -0.4035 -0.1247 0.099 Uiso 1 1 calc R . .
H23B H 1.4769 -0.4163 -0.0795 0.099 Uiso 1 1 calc R . .
C24A C 1.3057(5) -0.5089(3) -0.0825(2) 0.0924(12) Uani 1 1 d . . .
H24A H 1.3661 -0.5261 -0.0418 0.111 Uiso 1 1 calc R . .
H24B H 1.2029 -0.5069 -0.0739 0.111 Uiso 1 1 calc R . .
C25A C 1.3010(11) -0.5794(4) -0.1526(4) 0.213(4) Uani 1 1 d . . .
H25A H 1.3178 -0.6325 -0.1362 0.255 Uiso 1 1 calc R . .
H25D H 1.1942 -0.5890 -0.1771 0.255 Uiso 1 1 calc R . .
C26A C 1.3648(12) -0.5898(4) -0.2038(4) 0.228(5) Uani 1 1 d . . .
H26A H 1.4705 -0.5890 -0.1805 0.273 Uiso 1 1 calc R . .
H26D H 1.3606 -0.5332 -0.2160 0.273 Uiso 1 1 calc R . .
C27A C 1.3461(9) -0.6573(4) -0.2770(4) 0.168(3) Uani 1 1 d . . .
H27A H 1.3028 -0.7139 -0.2723 0.202 Uiso 1 1 calc R . .
H27B H 1.2702 -0.6394 -0.3117 0.202 Uiso 1 1 calc R . .
C28A C 1.4689(9) -0.6749(5) -0.3102(5) 0.205(4) Uani 1 1 d . . .
H28A H 1.4498 -0.7350 -0.3439 0.308 Uiso 1 1 calc R . .
H28B H 1.5587 -0.6697 -0.2724 0.308 Uiso 1 1 calc R . .
H28C H 1.4836 -0.6323 -0.3374 0.308 Uiso 1 1 calc R . .
Si1B Si 1.0000 0.5000 0.5000 0.0349(2) Uani 1 2 d S . .
O1B O 1.06530(19) 0.57979(11) 0.45950(9) 0.0420(4) Uani 1 1 d . . .
O2B O 1.0571(3) 0.51257(15) 0.33914(12) 0.0875(8) Uani 1 1 d . . .
N1B N 1.3615(2) 0.46318(14) 0.55568(11) 0.0438(5) Uani 1 1 d . . .
N2B N 1.1293(2) 0.41622(13) 0.45988(10) 0.0375(5) Uani 1 1 d . . .
N3B N 0.9590(2) 0.32334(13) 0.34639(11) 0.0408(5) Uani 1 1 d . . .
N4B N 0.8396(2) 0.44500(13) 0.41570(10) 0.0368(5) Uani 1 1 d . . .
C1B C 1.2787(3) 0.41140(17) 0.49194(13) 0.0400(6) Uani 1 1 d . . .
C2B C 1.3375(3) 0.33755(17) 0.44492(14) 0.0428(6) Uani 1 1 d . . .
C3B C 1.4785(3) 0.30689(18) 0.45153(15) 0.0508(7) Uani 1 1 d . . .
H3BA H 1.5574 0.3344 0.4924 0.061 Uiso 1 1 calc R . .
C4B C 1.4973(3) 0.23383(19) 0.39498(16) 0.0544(7) Uani 1 1 d . . .
H4BA H 1.5905 0.2111 0.3980 0.065 Uiso 1 1 calc R . .
C5B C 1.3791(3) 0.19310(18) 0.33307(15) 0.0528(7) Uani 1 1 d . . .
H5BA H 1.3963 0.1446 0.2955 0.063 Uiso 1 1 calc R . .
C6B C 1.2385(3) 0.22281(18) 0.32635(14) 0.0474(7) Uani 1 1 d . . .
H6BA H 1.1597 0.1953 0.2854 0.057 Uiso 1 1 calc R . .
C7B C 1.2194(3) 0.29647(17) 0.38407(13) 0.0409(6) Uani 1 1 d . . .
C8B C 1.0901(3) 0.34550(16) 0.39435(13) 0.0385(6) Uani 1 1 d . . .
C9B C 0.8446(3) 0.37099(16) 0.35628(13) 0.0378(6) Uani 1 1 d . . .
C10B C 0.7021(3) 0.35090(17) 0.30283(13) 0.0389(6) Uani 1 1 d . . .
C11B C 0.6516(3) 0.28352(18) 0.23499(14) 0.0470(7) Uani 1 1 d . . .
H11B H 0.7149 0.2425 0.2156 0.056 Uiso 1 1 calc R . .
C12B C 0.5046(3) 0.28068(19) 0.19844(15) 0.0542(7) Uani 1 1 d . . .
H12B H 0.4667 0.2362 0.1534 0.065 Uiso 1 1 calc R . .
C13B C 0.4106(3) 0.3426(2) 0.22689(16) 0.0575(8) Uani 1 1 d . . .
H13B H 0.3116 0.3386 0.2002 0.069 Uiso 1 1 calc R . .
C14B C 0.4597(3) 0.40962(19) 0.29335(15) 0.0497(7) Uani 1 1 d . . .
H14B H 0.3963 0.4509 0.3121 0.060 Uiso 1 1 calc R . .
C15B C 0.6083(3) 0.41265(17) 0.33111(13) 0.0405(6) Uani 1 1 d . . .
C16B C 0.6961(3) 0.47044(16) 0.40164(13) 0.0390(6) Uani 1 1 d . . .
C17B C 1.0831(3) 0.57879(19) 0.39215(15) 0.0512(7) Uani 1 1 d . . .
C18B C 1.1451(4) 0.6683(2) 0.38671(17) 0.0704(9) Uani 1 1 d . . .
H18C H 1.0882 0.6772 0.3413 0.085 Uiso 1 1 calc R . .
H18D H 1.2500 0.6653 0.3815 0.085 Uiso 1 1 calc R . .
C19B C 1.1416(4) 0.7501(2) 0.45070(19) 0.0750(10) Uani 1 1 d . . .
H19C H 1.2117 0.7994 0.4489 0.090 Uiso 1 1 calc R . .
H19D H 1.1770 0.7366 0.4974 0.090 Uiso 1 1 calc R . .
C20B C 0.9846(4) 0.7804(2) 0.4499(2) 0.0813(11) Uani 1 1 d . . .
H20C H 0.9517 0.7978 0.4048 0.098 Uiso 1 1 calc R . .
H20D H 0.9129 0.7302 0.4487 0.098 Uiso 1 1 calc R . .
C21B C 0.9820(5) 0.8583(3) 0.5166(2) 0.0941(12) Uani 1 1 d . . .
H21C H 1.0586 0.9067 0.5188 0.113 Uiso 1 1 calc R . .
H21D H 1.0116 0.8393 0.5611 0.113 Uiso 1 1 calc R . .
C22B C 0.8314(5) 0.8960(3) 0.5186(2) 0.1004(13) Uani 1 1 d . . .
H22C H 0.7527 0.8470 0.5126 0.121 Uiso 1 1 calc R . .
H22D H 0.8055 0.9200 0.4765 0.121 Uiso 1 1 calc R . .
C23B C 0.8315(5) 0.9697(3) 0.5900(3) 0.1018(13) Uani 1 1 d . . .
H23C H 0.8628 0.9461 0.6320 0.122 Uiso 1 1 calc R . .
H23D H 0.9081 1.0192 0.5946 0.122 Uiso 1 1 calc R . .
C24B C 0.6879(6) 1.0060(3) 0.5966(3) 0.1202(16) Uani 1 1 d . . .
H24C H 0.6057 0.9565 0.5789 0.144 Uiso 1 1 calc R . .
H24D H 0.6706 1.0449 0.5644 0.144 Uiso 1 1 calc R . .
C25B C 0.6822(6) 1.0600(3) 0.6766(3) 0.1290(19) Uani 1 1 d . . .
H25B H 0.5789 1.0743 0.6769 0.155 Uiso 1 1 calc R . .
H25C H 0.7031 1.0212 0.7086 0.155 Uiso 1 1 calc R . .
C26B C 0.7877(6) 1.1452(3) 0.7105(3) 0.1092(14) Uani 1 1 d . . .
H26B H 0.8907 1.1320 0.7078 0.131 Uiso 1 1 calc R . .
H26C H 0.7625 1.1861 0.6808 0.131 Uiso 1 1 calc R . .
C27B C 0.7849(7) 1.1916(4) 0.7887(3) 0.1291(19) Uani 1 1 d . . .
H27C H 0.8186 1.1524 0.8188 0.155 Uiso 1 1 calc R . .
H27D H 0.6800 1.1994 0.7918 0.155 Uiso 1 1 calc R . .
C28B C 0.8793(7) 1.2816(4) 0.8227(3) 0.142(2) Uani 1 1 d . . .
H28D H 0.8698 1.3051 0.8736 0.214 Uiso 1 1 calc R . .
H28E H 0.8446 1.3223 0.7951 0.214 Uiso 1 1 calc R . .
H28F H 0.9841 1.2751 0.8213 0.214 Uiso 1 1 calc R . .

loop_
_atom_site_aniso_label
_atom_site_aniso_U_11
_atom_site_aniso_U_22
_atom_site_aniso_U_33
_atom_site_aniso_U_23
_atom_site_aniso_U_13
_atom_site_aniso_U_12
Si1A 0.0354(5) 0.0342(5) 0.0264(5) -0.0005(4) 0.0099(4) 0.0029(4)
O1A 0.0361(9) 0.0445(10) 0.0327(9) 0.0015(7) 0.0083(7) 0.0046(7)
O2A 0.0585(13) 0.0963(17) 0.0440(12) -0.0205(11) 0.0042(10) 0.0172(12)
N1A 0.0504(13) 0.0402(13) 0.0381(12) 0.0017(10) 0.0185(10) 0.0000(10)
N2A 0.0367(11) 0.0350(11) 0.0290(10) 0.0019(9) 0.0107(8) 0.0027(9)
N3A 0.0452(12) 0.0399(13) 0.0335(11) -0.0004(9) 0.0148(9) 0.0049(10)
N4A 0.0373(11) 0.0371(12) 0.0292(10) 0.0027(9) 0.0112(8) 0.0029(9)
C1A 0.0373(13) 0.0420(14) 0.0331(13) 0.0034(11) 0.0100(10) 0.0023(11)
C2A 0.0443(14) 0.0382(15) 0.0376(14) 0.0026(11) 0.0119(11) 0.0031(11)
C3A 0.0696(19) 0.0435(17) 0.0536(17) 0.0043(13) 0.0255(15) -0.0003(14)
C4A 0.078(2) 0.0345(16) 0.066(2) 0.0040(14) 0.0234(16) -0.0006(14)
C5A 0.0640(18) 0.0385(16) 0.0549(18) -0.0035(13) 0.0173(14) 0.0106(13)
C6A 0.0464(15) 0.0409(15) 0.0424(15) -0.0027(12) 0.0128(12) 0.0075(12)
C7A 0.0376(13) 0.0407(15) 0.0336(13) 0.0015(11) 0.0072(10) 0.0063(11)
C8A 0.0354(13) 0.0371(14) 0.0305(12) -0.0006(11) 0.0085(10) 0.0044(10)
C9A 0.0381(13) 0.0414(15) 0.0280(12) -0.0019(11) 0.0097(10) 0.0040(11)
C10A 0.0402(14) 0.0473(16) 0.0319(13) 0.0028(11) 0.0104(11) 0.0039(11)
C11A 0.0617(17) 0.0504(17) 0.0349(14) 0.0016(12) 0.0193(13) 0.0108(13)
C12A 0.072(2) 0.068(2) 0.0393(16) 0.0087(15) 0.0301(14) 0.0109(16)
C13A 0.077(2) 0.064(2) 0.0478(17) 0.0181(15) 0.0316(15) 0.0091(16)
C14A 0.0696(19) 0.0518(17) 0.0462(16) 0.0099(14) 0.0266(14) 0.0030(14)
C15A 0.0458(15) 0.0483(16) 0.0338(13) 0.0048(12) 0.0144(11) 0.0060(12)
C16A 0.0379(13) 0.0423(15) 0.0329(13) 0.0036(11) 0.0126(10) 0.0027(11)
C17A 0.0418(14) 0.0470(16) 0.0327(14) 0.0005(12) 0.0046(11) 0.0001(12)
C18A 0.0407(15) 0.070(2) 0.0507(17) 0.0050(15) 0.0054(13) 0.0078(14)
C19A 0.0450(16) 0.070(2) 0.0581(18) 0.0151(15) 0.0151(13) 0.0150(14)
C20A 0.066(2) 0.073(2) 0.0586(19) 0.0179(17) 0.0191(15) 0.0201(17)
C21A 0.076(2) 0.073(2) 0.073(2) 0.0163(18) 0.0274(18) 0.0174(18)
C22A 0.086(2) 0.068(2) 0.084(2) 0.0252(19) 0.027(2) 0.0198(19)
C23A 0.090(3) 0.067(2) 0.094(3) 0.025(2) 0.026(2) 0.018(2)
C24A 0.100(3) 0.075(3) 0.113(3) 0.038(2) 0.032(2) 0.016(2)
C25A 0.371(11) 0.070(4) 0.210(8) -0.009(4) 0.187(8) -0.016(5)
C26A 0.413(14) 0.107(5) 0.146(6) -0.019(4) 0.138(8) -0.072(6)
C27A 0.224(8) 0.107(4) 0.159(6) -0.002(4) 0.074(5) -0.012(5)
C28A 0.189(7) 0.173(7) 0.288(11) 0.076(7) 0.108(7) 0.059(6)
Si1B 0.0390(5) 0.0361(5) 0.0259(5) 0.0010(4) 0.0095(4) 0.0046(4)
O1B 0.0496(10) 0.0424(10) 0.0324(9) 0.0058(8) 0.0129(8) 0.0046(8)
O2B 0.154(2) 0.0613(14) 0.0422(12) -0.0020(11) 0.0441(13) -0.0122(14)
N1B 0.0413(12) 0.0461(13) 0.0367(12) -0.0006(10) 0.0081(9) 0.0075(10)
N2B 0.0407(12) 0.0382(12) 0.0302(11) 0.0019(9) 0.0103(9) 0.0066(9)
N3B 0.0439(13) 0.0409(12) 0.0322(11) -0.0001(9) 0.0104(10) 0.0065(10)
N4B 0.0393(12) 0.0376(12) 0.0286(10) 0.0005(9) 0.0093(9) 0.0039(9)
C1B 0.0434(15) 0.0396(14) 0.0348(14) 0.0050(11) 0.0110(11) 0.0067(11)
C2B 0.0450(15) 0.0412(14) 0.0403(14) 0.0033(12) 0.0154(12) 0.0092(12)
C3B 0.0461(16) 0.0518(17) 0.0465(16) -0.0003(13) 0.0096(12) 0.0129(13)
C4B 0.0475(16) 0.0568(18) 0.0570(18) 0.0071(14) 0.0160(14) 0.0197(14)
C5B 0.0611(18) 0.0451(16) 0.0494(17) -0.0002(13) 0.0224(14) 0.0157(14)
C6B 0.0549(17) 0.0438(15) 0.0377(14) -0.0014(12) 0.0148(12) 0.0080(13)
C7B 0.0461(15) 0.0404(14) 0.0344(13) 0.0049(11) 0.0123(11) 0.0067(11)
C8B 0.0465(15) 0.0350(14) 0.0298(13) -0.0013(11) 0.0136(11) 0.0046(11)
C9B 0.0432(14) 0.0374(14) 0.0291(12) 0.0018(11) 0.0113(10) 0.0016(11)
C10B 0.0410(14) 0.0423(14) 0.0297(13) 0.0040(11) 0.0097(10) 0.0006(11)
C11B 0.0478(16) 0.0462(16) 0.0383(15) -0.0032(12) 0.0123(12) 0.0007(12)
C12B 0.0525(17) 0.0570(18) 0.0378(15) -0.0051(13) 0.0029(13) -0.0022(14)
C13B 0.0438(16) 0.067(2) 0.0480(17) 0.0038(15) -0.0020(13) -0.0011(14)
C14B 0.0435(16) 0.0517(17) 0.0455(16) 0.0023(13) 0.0055(12) 0.0077(12)
C15B 0.0437(15) 0.0411(14) 0.0337(13) 0.0052(11) 0.0095(11) 0.0040(11)
C16B 0.0403(14) 0.0396(14) 0.0336(13) 0.0047(11) 0.0085(11) 0.0050(11)
C17B 0.0646(18) 0.0535(18) 0.0360(15) 0.0106(14) 0.0172(13) 0.0022(14)
C18B 0.095(2) 0.065(2) 0.0525(18) 0.0175(16) 0.0234(17) -0.0083(18)
C19B 0.091(3) 0.058(2) 0.071(2) 0.0180(17) 0.0145(19) -0.0109(19)
C20B 0.099(3) 0.064(2) 0.072(2) 0.0156(19) 0.009(2) -0.002(2)
C21B 0.123(4) 0.072(3) 0.085(3) 0.015(2) 0.032(2) 0.006(2)
C22B 0.120(4) 0.071(3) 0.110(3) 0.025(2) 0.025(3) 0.013(2)
C23B 0.123(4) 0.079(3) 0.112(3) 0.028(3) 0.044(3) 0.016(3)
C24B 0.113(4) 0.094(3) 0.163(5) 0.045(3) 0.040(3) 0.020(3)
C25B 0.133(4) 0.090(3) 0.187(6) 0.036(4) 0.091(4) 0.025(3)
C26B 0.122(4) 0.108(4) 0.119(4) 0.043(3) 0.058(3) 0.034(3)
C27B 0.169(5) 0.155(5) 0.100(4) 0.056(4) 0.072(4) 0.072(4)
C28B 0.180(6) 0.133(5) 0.108(4) 0.019(4) 0.036(4) 0.031(4)

loop_
_atom_type_symbol
_atom_type_description
_atom_type_scat_dispersion_real
_atom_type_scat_dispersion_imag
_atom_type_scat_source
C C 0.0033 0.0016 'International Tables Vol C Tables 4.2.6.8 and 6.1.1.4'
H H 0.0000 0.0000 'International Tables Vol C Tables 4.2.6.8 and 6.1.1.4'
N N 0.0061 0.0033 'International Tables Vol C Tables 4.2.6.8 and 6.1.1.4'
O O 0.0106 0.0060 'International Tables Vol C Tables 4.2.6.8 and 6.1.1.4'
Si Si 0.0817 0.0704 'International Tables Vol C Tables 4.2.6.8 and 6.1.1.4'

loop_
_geom_angle_atom_site_label_1
_geom_angle_atom_site_label_2
_geom_angle_atom_site_label_3
_geom_angle
_geom_angle_site_symmetry_1
_geom_angle_site_symmetry_3
_geom_angle_publ_flag
O1A Si1A O1A 180.0 2_755 . ?
O1A Si1A N2A 92.60(8) 2_755 2_755 ?
O1A Si1A N2A 87.39(8) . 2_755 ?
O1A Si1A N2A 87.40(8) 2_755 . ?
O1A Si1A N2A 92.61(8) . . ?
N2A Si1A N2A 180.0 2_755 . ?
O1A Si1A N4A 86.72(8) 2_755 . ?
O1A Si1A N4A 93.27(8) . . ?
N2A Si1A N4A 90.08(8) 2_755 . ?
N2A Si1A N4A 89.92(8) . . ?
O1A Si1A N4A 93.28(8) 2_755 2_755 ?
O1A Si1A N4A 86.73(8) . 2_755 ?
N2A Si1A N4A 89.92(8) 2_755 2_755 ?
N2A Si1A N4A 90.08(8) . 2_755 ?
N4A Si1A N4A 180.0 . 2_755 ?
C17A O1A Si1A 135.59(16) . . ?
C16A N1A C1A 120.4(2) 2_755 . ?
C1A N2A C8A 106.67(19) . . ?
C1A N2A Si1A 126.35(15) . . ?
C8A N2A Si1A 126.94(16) . . ?
C8A N3A C9A 121.2(2) . . ?
C16A N4A C9A 106.48(19) . . ?
C16A N4A Si1A 126.66(15) . . ?
C9A N4A Si1A 126.85(17) . . ?
N1A C1A N2A 128.4(2) . . ?
N1A C1A C2A 121.3(2) . . ?
N2A C1A C2A 110.3(2) . . ?
C3A C2A C7A 121.7(2) . . ?
C3A C2A C1A 132.2(2) . . ?
C7A C2A C1A 106.1(2) . . ?
C2A C3A C4A 117.0(3) . . ?
C2A C3A H3AA 121.5 . . ?
C4A C3A H3AA 121.5 . . ?
C3A C4A C5A 121.6(3) . . ?
C3A C4A H4AA 119.2 . . ?
C5A C4A H4AA 119.2 . . ?
C6A C5A C4A 121.5(2) . . ?
C6A C5A H5AA 119.2 . . ?
C4A C5A H5AA 119.2 . . ?
C5A C6A C7A 117.5(3) . . ?
C5A C6A H6AA 121.2 . . ?
C7A C6A H6AA 121.2 . . ?
C6A C7A C2A 120.6(2) . . ?
C6A C7A C8A 132.6(2) . . ?
C2A C7A C8A 106.8(2) . . ?
N3A C8A N2A 127.5(2) . . ?
N3A C8A C7A 122.3(2) . . ?
N2A C8A C7A 110.1(2) . . ?
N3A C9A N4A 127.4(2) . . ?
N3A C9A C10A 122.3(2) . . ?
N4A C9A C10A 110.3(2) . . ?
C15A C10A C11A 121.3(2) . . ?
C15A C10A C9A 106.8(2) . . ?
C11A C10A C9A 131.8(2) . . ?
C12A C11A C10A 116.4(3) . . ?
C12A C11A H11A 121.8 . . ?
C10A C11A H11A 121.8 . . ?
C11A C12A C13A 121.9(3) . . ?
C11A C12A H12A 119.1 . . ?
C13A C12A H12A 119.1 . . ?
C14A C13A C12A 121.6(3) . . ?
C14A C13A H13A 119.2 . . ?
C12A C13A H13A 119.2 . . ?
C13A C14A C15A 117.0(3) . . ?
C13A C14A H14A 121.5 . . ?
C15A C14A H14A 121.5 . . ?
C10A C15A C14A 121.9(2) . . ?
C10A C15A C16A 106.4(2) . . ?
C14A C15A C16A 131.7(3) . . ?
N1A C16A N4A 128.1(2) 2_755 . ?
N1A C16A C15A 121.9(2) 2_755 . ?
N4A C16A C15A 109.9(2) . . ?
O2A C17A O1A 123.9(2) . . ?
O2A C17A C18A 122.0(2) . . ?
O1A C17A C18A 114.0(2) . . ?
C17A C18A C19A 116.3(2) . . ?
C17A C18A H18A 108.2 . . ?
C19A C18A H18A 108.2 . . ?
C17A C18A H18B 108.2 . . ?
C19A C18A H18B 108.2 . . ?
H18A C18A H18B 107.4 . . ?
C20A C19A C18A 114.4(3) . . ?
C20A C19A H19A 108.7 . . ?
C18A C19A H19A 108.7 . . ?
C20A C19A H19B 108.7 . . ?
C18A C19A H19B 108.7 . . ?
H19A C19A H19B 107.6 . . ?
C19A C20A C21A 113.0(3) . . ?
C19A C20A H20A 109.0 . . ?
C21A C20A H20A 109.0 . . ?
C19A C20A H20B 109.0 . . ?
C21A C20A H20B 109.0 . . ?
H20A C20A H20B 107.8 . . ?
C20A C21A C22A 115.5(3) . . ?
C20A C21A H21A 108.4 . . ?
C22A C21A H21A 108.4 . . ?
C20A C21A H21B 108.4 . . ?
C22A C21A H21B 108.4 . . ?
H21A C21A H21B 107.5 . . ?
C21A C22A C23A 113.3(3) . . ?
C21A C22A H22A 108.9 . . ?
C23A C22A H22A 108.9 . . ?
C21A C22A H22B 108.9 . . ?
C23A C22A H22B 108.9 . . ?
H22A C22A H22B 107.7 . . ?
C24A C23A C22A 114.9(3) . . ?
C24A C23A H23A 108.5 . . ?
C22A C23A H23A 108.5 . . ?
C24A C23A H23B 108.5 . . ?
C22A C23A H23B 108.5 . . ?
H23A C23A H23B 107.5 . . ?
C25A C24A C23A 115.5(4) . . ?
C25A C24A H24A 108.4 . . ?
C23A C24A H24A 108.4 . . ?
C25A C24A H24B 108.4 . . ?
C23A C24A H24B 108.4 . . ?
H24A C24A H24B 107.5 . . ?
C26A C25A C24A 136.6(6) . . ?
C26A C25A H25A 103.0 . . ?
C24A C25A H25A 103.0 . . ?
C26A C25A H25D 103.0 . . ?
C24A C25A H25D 103.0 . . ?
H25A C25A H25D 105.1 . . ?
C25A C26A C27A 135.1(7) . . ?
C25A C26A H26A 103.4 . . ?
C27A C26A H26A 103.4 . . ?
C25A C26A H26D 103.4 . . ?
C27A C26A H26D 103.4 . . ?
H26A C26A H26D 105.2 . . ?
C28A C27A C26A 120.8(8) . . ?
C28A C27A H27A 107.1 . . ?
C26A C27A H27A 107.1 . . ?
C28A C27A H27B 107.1 . . ?
C26A C27A H27B 107.1 . . ?
H27A C27A H27B 106.8 . . ?
C27A C28A H28A 109.5 . . ?
C27A C28A H28B 109.5 . . ?
H28A C28A H28B 109.5 . . ?
C27A C28A H28C 109.5 . . ?
H28A C28A H28C 109.5 . . ?
H28B C28A H28C 109.5 . . ?
O1B Si1B O1B 180.0 . 2_766 ?
O1B Si1B N4B 86.89(8) . 2_766 ?
O1B Si1B N4B 93.11(8) 2_766 2_766 ?
O1B Si1B N4B 93.11(8) . . ?
O1B Si1B N4B 86.89(8) 2_766 . ?
N4B Si1B N4B 180.0 2_766 . ?
O1B Si1B N2B 87.38(8) . 2_766 ?
O1B Si1B N2B 92.62(8) 2_766 2_766 ?
N4B Si1B N2B 90.14(8) 2_766 2_766 ?
N4B Si1B N2B 89.86(8) . 2_766 ?
O1B Si1B N2B 92.62(8) . . ?
O1B Si1B N2B 87.37(8) 2_766 . ?
N4B Si1B N2B 89.86(8) 2_766 . ?
N4B Si1B N2B 90.14(8) . . ?
N2B Si1B N2B 180.000(1) 2_766 . ?
C17B O1B Si1B 135.40(17) . . ?
C1B N1B C16B 120.7(2) . 2_766 ?
C1B N2B C8B 106.6(2) . . ?
C1B N2B Si1B 126.80(16) . . ?
C8B N2B Si1B 126.59(17) . . ?
C8B N3B C9B 121.1(2) . . ?
C16B N4B C9B 106.48(19) . . ?
C16B N4B Si1B 127.01(15) . . ?
C9B N4B Si1B 126.51(16) . . ?
N1B C1B N2B 127.9(2) . . ?
N1B C1B C2B 121.9(2) . . ?
N2B C1B C2B 110.2(2) . . ?
C3B C2B C7B 121.5(2) . . ?
C3B C2B C1B 132.1(2) . . ?
C7B C2B C1B 106.4(2) . . ?
C4B C3B C2B 117.2(3) . . ?
C4B C3B H3BA 121.4 . . ?
C2B C3B H3BA 121.4 . . ?
C3B C4B C5B 121.4(3) . . ?
C3B C4B H4BA 119.3 . . ?
C5B C4B H4BA 119.3 . . ?
C6B C5B C4B 121.7(2) . . ?
C6B C5B H5BA 119.1 . . ?
C4B C5B H5BA 119.1 . . ?
C5B C6B C7B 116.7(2) . . ?
C5B C6B H6BA 121.6 . . ?
C7B C6B H6BA 121.6 . . ?
C2B C7B C6B 121.4(2) . . ?
C2B C7B C8B 107.1(2) . . ?
C6B C7B C8B 131.4(2) . . ?
N3B C8B N2B 127.8(2) . . ?
N3B C8B C7B 122.5(2) . . ?
N2B C8B C7B 109.7(2) . . ?
N3B C9B N4B 127.8(2) . . ?
N3B C9B C10B 122.3(2) . . ?
N4B C9B C10B 109.9(2) . . ?
C15B C10B C11B 121.5(2) . . ?
C15B C10B C9B 107.0(2) . . ?
C11B C10B C9B 131.5(2) . . ?
C12B C11B C10B 116.8(2) . . ?
C12B C11B H11B 121.6 . . ?
C10B C11B H11B 121.6 . . ?
C11B C12B C13B 121.6(2) . . ?
C11B C12B H12B 119.2 . . ?
C13B C12B H12B 119.2 . . ?
C14B C13B C12B 122.0(3) . . ?
C14B C13B H13B 119.0 . . ?
C12B C13B H13B 119.0 . . ?
C13B C14B C15B 116.8(3) . . ?
C13B C14B H14B 121.6 . . ?
C15B C14B H14B 121.6 . . ?
C10B C15B C14B 121.3(2) . . ?
C10B C15B C16B 106.4(2) . . ?
C14B C15B C16B 132.3(2) . . ?
N1B C16B N4B 127.8(2) 2_766 . ?
N1B C16B C15B 122.0(2) 2_766 . ?
N4B C16B C15B 110.2(2) . . ?
O2B C17B O1B 124.4(3) . . ?
O2B C17B C18B 121.5(3) . . ?
O1B C17B C18B 114.1(2) . . ?
C17B C18B C19B 117.0(3) . . ?
C17B C18B H18C 108.1 . . ?
C19B C18B H18C 108.1 . . ?
C17B C18B H18D 108.1 . . ?
C19B C18B H18D 108.1 . . ?
H18C C18B H18D 107.3 . . ?
C18B C19B C20B 113.5(3) . . ?
C18B C19B H19C 108.9 . . ?
C20B C19B H19C 108.9 . . ?
C18B C19B H19D 108.9 . . ?
C20B C19B H19D 108.9 . . ?
H19C C19B H19D 107.7 . . ?
C21B C20B C19B 112.5(3) . . ?
C21B C20B H20C 109.1 . . ?
C19B C20B H20C 109.1 . . ?
C21B C20B H20D 109.1 . . ?
C19B C20B H20D 109.1 . . ?
H20C C20B H20D 107.8 . . ?
C20B C21B C22B 116.2(4) . . ?
C20B C21B H21C 108.2 . . ?
C22B C21B H21C 108.2 . . ?
C20B C21B H21D 108.2 . . ?
C22B C21B H21D 108.2 . . ?
H21C C21B H21D 107.4 . . ?
C21B C22B C23B 114.0(4) . . ?
C21B C22B H22C 108.8 . . ?
C23B C22B H22C 108.8 . . ?
C21B C22B H22D 108.8 . . ?
C23B C22B H22D 108.8 . . ?
H22C C22B H22D 107.6 . . ?
C24B C23B C22B 116.6(4) . . ?
C24B C23B H23C 108.2 . . ?
C22B C23B H23C 108.2 . . ?
C24B C23B H23D 108.2 . . ?
C22B C23B H23D 108.2 . . ?
H23C C23B H23D 107.3 . . ?
C23B C24B C25B 113.9(4) . . ?
C23B C24B H24C 108.8 . . ?
C25B C24B H24C 108.8 . . ?
C23B C24B H24D 108.8 . . ?
C25B C24B H24D 108.8 . . ?
H24C C24B H24D 107.7 . . ?
C26B C25B C24B 117.0(4) . . ?
C26B C25B H25B 108.1 . . ?
C24B C25B H25B 108.1 . . ?
C26B C25B H25C 108.1 . . ?
C24B C25B H25C 108.1 . . ?
H25B C25B H25C 107.3 . . ?
C27B C26B C25B 115.0(5) . . ?
C27B C26B H26B 108.5 . . ?
C25B C26B H26B 108.5 . . ?
C27B C26B H26C 108.5 . . ?
C25B C26B H26C 108.5 . . ?
H26B C26B H26C 107.5 . . ?
C26B C27B C28B 116.6(5) . . ?
C26B C27B H27C 108.1 . . ?
C28B C27B H27C 108.1 . . ?
C26B C27B H27D 108.1 . . ?
C28B C27B H27D 108.1 . . ?
H27C C27B H27D 107.3 . . ?
C27B C28B H28D 109.5 . . ?
C27B C28B H28E 109.5 . . ?
H28D C28B H28E 109.5 . . ?
C27B C28B H28F 109.5 . . ?
H28D C28B H28F 109.5 . . ?
H28E C28B H28F 109.5 . . ?

loop_
_geom_bond_atom_site_label_1
_geom_bond_atom_site_label_2
_geom_bond_distance
_geom_bond_site_symmetry_2
_geom_bond_publ_flag
Si1A O1A 1.7421(16) 2_755 ?
Si1A O1A 1.7421(16) . ?
Si1A N2A 1.9047(19) 2_755 ?
Si1A N2A 1.9047(19) . ?
Si1A N4A 1.9073(18) . ?
Si1A N4A 1.9073(18) 2_755 ?
O1A C17A 1.318(3) . ?
O2A C17A 1.203(3) . ?
N1A C16A 1.320(3) 2_755 ?
N1A C1A 1.323(3) . ?
N2A C1A 1.375(3) . ?
N2A C8A 1.385(3) . ?
N3A C8A 1.317(3) . ?
N3A C9A 1.326(3) . ?
N4A C16A 1.373(3) . ?
N4A C9A 1.384(3) . ?
C1A C2A 1.451(3) . ?
C2A C3A 1.380(4) . ?
C2A C7A 1.396(3) . ?
C3A C4A 1.381(4) . ?
C3A H3AA 0.9300 . ?
C4A C5A 1.389(4) . ?
C4A H4AA 0.9300 . ?
C5A C6A 1.369(4) . ?
C5A H5AA 0.9300 . ?
C6A C7A 1.394(3) . ?
C6A H6AA 0.9300 . ?
C7A C8A 1.440(3) . ?
C9A C10A 1.441(3) . ?
C10A C15A 1.379(3) . ?
C10A C11A 1.398(3) . ?
C11A C12A 1.380(4) . ?
C11A H11A 0.9300 . ?
C12A C13A 1.385(4) . ?
C12A H12A 0.9300 . ?
C13A C14A 1.375(4) . ?
C13A H13A 0.9300 . ?
C14A C15A 1.381(4) . ?
C14A H14A 0.9300 . ?
C15A C16A 1.461(3) . ?
C16A N1A 1.320(3) 2_755 ?
C17A C18A 1.506(4) . ?
C18A C19A 1.519(4) . ?
C18A H18A 0.9700 . ?
C18A H18B 0.9700 . ?
C19A C20A 1.502(4) . ?
C19A H19A 0.9700 . ?
C19A H19B 0.9700 . ?
C20A C21A 1.509(4) . ?
C20A H20A 0.9700 . ?
C20A H20B 0.9700 . ?
C21A C22A 1.514(5) . ?
C21A H21A 0.9700 . ?
C21A H21B 0.9700 . ?
C22A C23A 1.524(5) . ?
C22A H22A 0.9700 . ?
C22A H22B 0.9700 . ?
C23A C24A 1.485(5) . ?
C23A H23A 0.9700 . ?
C23A H23B 0.9700 . ?
C24A C25A 1.469(6) . ?
C24A H24A 0.9700 . ?
C24A H24B 0.9700 . ?
C25A C26A 1.198(7) . ?
C25A H25A 0.9700 . ?
C25A H25D 0.9700 . ?
C26A C27A 1.471(7) . ?
C26A H26A 0.9700 . ?
C26A H26D 0.9700 . ?
C27A C28A 1.378(8) . ?
C27A H27A 0.9700 . ?
C27A H27B 0.9700 . ?
C28A H28A 0.9600 . ?
C28A H28B 0.9600 . ?
C28A H28C 0.9600 . ?
Si1B O1B 1.7492(17) . ?
Si1B O1B 1.7493(17) 2_766 ?
Si1B N4B 1.9017(19) 2_766 ?
Si1B N4B 1.9017(19) . ?
Si1B N2B 1.9033(19) 2_766 ?
Si1B N2B 1.9033(19) . ?
O1B C17B 1.317(3) . ?
O2B C17B 1.202(3) . ?
N1B C1B 1.314(3) . ?
N1B C16B 1.327(3) 2_766 ?
N2B C1B 1.386(3) . ?
N2B C8B 1.387(3) . ?
N3B C8B 1.311(3) . ?
N3B C9B 1.320(3) . ?
N4B C16B 1.377(3) . ?
N4B C9B 1.385(3) . ?
C1B C2B 1.447(3) . ?
C2B C3B 1.382(4) . ?
C2B C7B 1.388(3) . ?
C3B C4B 1.379(4) . ?
C3B H3BA 0.9300 . ?
C4B C5B 1.399(4) . ?
C4B H4BA 0.9300 . ?
C5B C6B 1.372(4) . ?
C5B H5BA 0.9300 . ?
C6B C7B 1.399(3) . ?
C6B H6BA 0.9300 . ?
C7B C8B 1.447(3) . ?
C9B C10B 1.438(3) . ?
C10B C15B 1.385(3) . ?
C10B C11B 1.397(3) . ?
C11B C12B 1.368(4) . ?
C11B H11B 0.9300 . ?
C12B C13B 1.389(4) . ?
C12B H12B 0.9300 . ?
C13B C14B 1.375(4) . ?
C13B H13B 0.9300 . ?
C14B C15B 1.388(3) . ?
C14B H14B 0.9300 . ?
C15B C16B 1.445(3) . ?
C16B N1B 1.327(3) 2_766 ?
C17B C18B 1.498(4) . ?
C18B C19B 1.508(4) . ?
C18B H18C 0.9700 . ?
C18B H18D 0.9700 . ?
C19B C20B 1.518(5) . ?
C19B H19C 0.9700 . ?
C19B H19D 0.9700 . ?
C20B C21B 1.501(5) . ?
C20B H20C 0.9700 . ?
C20B H20D 0.9700 . ?
C21B C22B 1.515(6) . ?
C21B H21C 0.9700 . ?
C21B H21D 0.9700 . ?
C22B C23B 1.521(5) . ?
C22B H22C 0.9700 . ?
C22B H22D 0.9700 . ?
C23B C24B 1.457(6) . ?
C23B H23C 0.9700 . ?
C23B H23D 0.9700 . ?
C24B C25B 1.538(6) . ?
C24B H24C 0.9700 . ?
C24B H24D 0.9700 . ?
C25B C26B 1.485(6) . ?
C25B H25B 0.9700 . ?
C25B H25C 0.9700 . ?
C26B C27B 1.472(6) . ?
C26B H26B 0.9700 . ?
C26B H26C 0.9700 . ?
C27B C28B 1.494(7) . ?
C27B H27C 0.9700 . ?
C27B H27D 0.9700 . ?
C28B H28D 0.9600 . ?
C28B H28E 0.9600 . ?
C28B H28F 0.9600 . ?

loop_
_geom_torsion_atom_site_label_1
_geom_torsion_atom_site_label_2
_geom_torsion_atom_site_label_3
_geom_torsion_atom_site_label_4
_geom_torsion
_geom_torsion_site_symmetry_1
_geom_torsion_site_symmetry_2
_geom_torsion_site_symmetry_3
_geom_torsion_site_symmetry_4
_geom_torsion_publ_flag
O1A Si1A O1A C17A -82(4) 2_755 . . . ?
N2A Si1A O1A C17A -128.6(2) 2_755 . . . ?
N2A Si1A O1A C17A 51.4(2) . . . . ?
N4A Si1A O1A C17A -38.7(2) . . . . ?
N4A Si1A O1A C17A 141.3(2) 2_755 . . . ?
O1A Si1A N2A C1A -93.46(19) 2_755 . . . ?
O1A Si1A N2A C1A 86.54(19) . . . . ?
N2A Si1A N2A C1A -27(26) 2_755 . . . ?
N4A Si1A N2A C1A 179.81(19) . . . . ?
N4A Si1A N2A C1A -0.19(19) 2_755 . . . ?
O1A Si1A N2A C8A 83.9(2) 2_755 . . . ?
O1A Si1A N2A C8A -96.1(2) . . . . ?
N2A Si1A N2A C8A 150(26) 2_755 . . . ?
N4A Si1A N2A C8A -2.9(2) . . . . ?
N4A Si1A N2A C8A 177.1(2) 2_755 . . . ?
O1A Si1A N4A C16A 93.03(19) 2_755 . . . ?
O1A Si1A N4A C16A -86.97(19) . . . . ?
N2A Si1A N4A C16A 0.4(2) 2_755 . . . ?
N2A Si1A N4A C16A -179.6(2) . . . . ?
N4A Si1A N4A C16A 6(10) 2_755 . . . ?
O1A Si1A N4A C9A -85.7(2) 2_755 . . . ?
O1A Si1A N4A C9A 94.3(2) . . . . ?
N2A Si1A N4A C9A -178.3(2) 2_755 . . . ?
N2A Si1A N4A C9A 1.7(2) . . . . ?
N4A Si1A N4A C9A -173(10) 2_755 . . . ?
C16A N1A C1A N2A 1.2(4) 2_755 . . . ?
C16A N1A C1A C2A -178.5(2) 2_755 . . . ?
C8A N2A C1A N1A -177.9(2) . . . . ?
Si1A N2A C1A N1A -0.2(4) . . . . ?
C8A N2A C1A C2A 1.8(3) . . . . ?
Si1A N2A C1A C2A 179.53(16) . . . . ?
N1A C1A C2A C3A -2.5(4) . . . . ?
N2A C1A C2A C3A 177.8(3) . . . . ?
N1A C1A C2A C7A 177.8(2) . . . . ?
N2A C1A C2A C7A -1.9(3) . . . . ?
C7A C2A C3A C4A 0.4(4) . . . . ?
C1A C2A C3A C4A -179.2(3) . . . . ?
C2A C3A C4A C5A 0.4(5) . . . . ?
C3A C4A C5A C6A -1.0(5) . . . . ?
C4A C5A C6A C7A 0.6(4) . . . . ?
C5A C6A C7A C2A 0.1(4) . . . . ?
C5A C6A C7A C8A 177.3(3) . . . . ?
C3A C2A C7A C6A -0.7(4) . . . . ?
C1A C2A C7A C6A 179.0(2) . . . . ?
C3A C2A C7A C8A -178.5(2) . . . . ?
C1A C2A C7A C8A 1.2(3) . . . . ?
C9A N3A C8A N2A 1.7(4) . . . . ?
C9A N3A C8A C7A -177.7(2) . . . . ?
C1A N2A C8A N3A 179.5(2) . . . . ?
Si1A N2A C8A N3A 1.8(4) . . . . ?
C1A N2A C8A C7A -1.0(3) . . . . ?
Si1A N2A C8A C7A -178.74(15) . . . . ?
C6A C7A C8A N3A 1.9(4) . . . . ?
C2A C7A C8A N3A 179.3(2) . . . . ?
C6A C7A C8A N2A -177.6(3) . . . . ?
C2A C7A C8A N2A -0.2(3) . . . . ?
C8A N3A C9A N4A -3.1(4) . . . . ?
C8A N3A C9A C10A 177.9(2) . . . . ?
C16A N4A C9A N3A -178.1(2) . . . . ?
Si1A N4A C9A N3A 0.9(4) . . . . ?
C16A N4A C9A C10A 1.1(3) . . . . ?
Si1A N4A C9A C10A -179.97(15) . . . . ?
N3A C9A C10A C15A 178.1(2) . . . . ?
N4A C9A C10A C15A -1.2(3) . . . . ?
N3A C9A C10A C11A -1.1(4) . . . . ?
N4A C9A C10A C11A 179.7(3) . . . . ?
C15A C10A C11A C12A -0.5(4) . . . . ?
C9A C10A C11A C12A 178.5(3) . . . . ?
C10A C11A C12A C13A 0.0(4) . . . . ?
C11A C12A C13A C14A 0.9(5) . . . . ?
C12A C13A C14A C15A -1.1(5) . . . . ?
C11A C10A C15A C14A 0.2(4) . . . . ?
C9A C10A C15A C14A -179.0(2) . . . . ?
C11A C10A C15A C16A 180.0(2) . . . . ?
C9A C10A C15A C16A 0.7(3) . . . . ?
C13A C14A C15A C10A 0.6(4) . . . . ?
C13A C14A C15A C16A -179.1(3) . . . . ?
C9A N4A C16A N1A 177.4(2) . . . 2_755 ?
Si1A N4A C16A N1A -1.6(4) . . . 2_755 ?
C9A N4A C16A C15A -0.6(3) . . . . ?
Si1A N4A C16A C15A -179.57(16) . . . . ?
C10A C15A C16A N1A -178.2(2) . . . 2_755 ?
C14A C15A C16A N1A 1.5(4) . . . 2_755 ?
C10A C15A C16A N4A -0.1(3) . . . . ?
C14A C15A C16A N4A 179.6(3) . . . . ?
Si1A O1A C17A O2A -1.4(4) . . . . ?
Si1A O1A C17A C18A -178.91(19) . . . . ?
O2A C17A C18A C19A 163.6(3) . . . . ?
O1A C17A C18A C19A -18.8(4) . . . . ?
C17A C18A C19A C20A -73.5(4) . . . . ?
C18A C19A C20A C21A 178.3(3) . . . . ?
C19A C20A C21A C22A 179.8(3) . . . . ?
C20A C21A C22A C23A 178.5(3) . . . . ?
C21A C22A C23A C24A -178.6(3) . . . . ?
C22A C23A C24A C25A 170.4(5) . . . . ?
C23A C24A C25A C26A 21.5(17) . . . . ?
C24A C25A C26A C27A -172.2(9) . . . . ?
C25A C26A C27A C28A -151.7(14) . . . . ?
O1B Si1B O1B C17B 93(35) 2_766 . . . ?
N4B Si1B O1B C17B 140.0(3) 2_766 . . . ?
N4B Si1B O1B C17B -40.0(3) . . . . ?
N2B Si1B O1B C17B -129.7(3) 2_766 . . . ?
N2B Si1B O1B C17B 50.3(3) . . . . ?
O1B Si1B N2B C1B 87.5(2) . . . . ?
O1B Si1B N2B C1B -92.5(2) 2_766 . . . ?
N4B Si1B N2B C1B 0.6(2) 2_766 . . . ?
N4B Si1B N2B C1B -179.4(2) . . . . ?
N2B Si1B N2B C1B -61(100) 2_766 . . . ?
O1B Si1B N2B C8B -95.6(2) . . . . ?
O1B Si1B N2B C8B 84.4(2) 2_766 . . . ?
N4B Si1B N2B C8B 177.5(2) 2_766 . . . ?
N4B Si1B N2B C8B -2.5(2) . . . . ?
N2B Si1B N2B C8B 116(100) 2_766 . . . ?
O1B Si1B N4B C16B -86.2(2) . . . . ?
O1B Si1B N4B C16B 93.8(2) 2_766 . . . ?
N4B Si1B N4B C16B 125(28) 2_766 . . . ?
N2B Si1B N4B C16B 1.2(2) 2_766 . . . ?
N2B Si1B N4B C16B -178.8(2) . . . . ?
O1B Si1B N4B C9B 94.0(2) . . . . ?
O1B Si1B N4B C9B -86.0(2) 2_766 . . . ?
N4B Si1B N4B C9B -55(28) 2_766 . . . ?
N2B Si1B N4B C9B -178.6(2) 2_766 . . . ?
N2B Si1B N4B C9B 1.4(2) . . . . ?
C16B N1B C1B N2B 0.4(4) 2_766 . . . ?
C16B N1B C1B C2B -178.9(2) 2_766 . . . ?
C8B N2B C1B N1B -177.8(3) . . . . ?
Si1B N2B C1B N1B -0.3(4) . . . . ?
C8B N2B C1B C2B 1.6(3) . . . . ?
Si1B N2B C1B C2B 178.98(17) . . . . ?
N1B C1B C2B C3B -2.3(5) . . . . ?
N2B C1B C2B C3B 178.4(3) . . . . ?
N1B C1B C2B C7B 178.3(2) . . . . ?
N2B C1B C2B C7B -1.0(3) . . . . ?
C7B C2B C3B C4B 0.2(4) . . . . ?
C1B C2B C3B C4B -179.2(3) . . . . ?
C2B C3B C4B C5B 0.7(4) . . . . ?
C3B C4B C5B C6B -1.2(5) . . . . ?
C4B C5B C6B C7B 0.6(4) . . . . ?
C3B C2B C7B C6B -0.7(4) . . . . ?
C1B C2B C7B C6B 178.8(2) . . . . ?
C3B C2B C7B C8B -179.4(2) . . . . ?
C1B C2B C7B C8B 0.1(3) . . . . ?
C5B C6B C7B C2B 0.3(4) . . . . ?
C5B C6B C7B C8B 178.6(3) . . . . ?
C9B N3B C8B N2B 1.3(4) . . . . ?
C9B N3B C8B C7B -178.1(2) . . . . ?
C1B N2B C8B N3B 179.1(2) . . . . ?
Si1B N2B C8B N3B 1.7(4) . . . . ?
C1B N2B C8B C7B -1.5(3) . . . . ?
Si1B N2B C8B C7B -178.91(16) . . . . ?
C2B C7B C8B N3B -179.7(2) . . . . ?
C6B C7B C8B N3B 1.8(4) . . . . ?
C2B C7B C8B N2B 0.9(3) . . . . ?
C6B C7B C8B N2B -177.7(3) . . . . ?
C8B N3B C9B N4B -2.6(4) . . . . ?
C8B N3B C9B C10B 176.9(2) . . . . ?
C16B N4B C9B N3B -179.0(2) . . . . ?
Si1B N4B C9B N3B 0.9(4) . . . . ?
C16B N4B C9B C10B 1.4(3) . . . . ?
Si1B N4B C9B C10B -178.72(16) . . . . ?
N3B C9B C10B C15B 179.2(2) . . . . ?
N4B C9B C10B C15B -1.2(3) . . . . ?
N3B C9B C10B C11B 0.8(4) . . . . ?
N4B C9B C10B C11B -179.6(3) . . . . ?
C15B C10B C11B C12B -0.9(4) . . . . ?
C9B C10B C11B C12B 177.3(3) . . . . ?
C10B C11B C12B C13B 0.9(4) . . . . ?
C11B C12B C13B C14B -0.4(5) . . . . ?
C12B C13B C14B C15B -0.1(4) . . . . ?
C11B C10B C15B C14B 0.5(4) . . . . ?
C9B C10B C15B C14B -178.1(2) . . . . ?
C11B C10B C15B C16B 179.1(2) . . . . ?
C9B C10B C15B C16B 0.5(3) . . . . ?
C13B C14B C15B C10B 0.0(4) . . . . ?
C13B C14B C15B C16B -178.1(3) . . . . ?
C9B N4B C16B N1B 178.2(2) . . . 2_766 ?
Si1B N4B C16B N1B -1.6(4) . . . 2_766 ?
C9B N4B C16B C15B -1.1(3) . . . . ?
Si1B N4B C16B C15B 179.03(16) . . . . ?
C10B C15B C16B N1B -179.0(2) . . . 2_766 ?
C14B C15B C16B N1B -0.6(4) . . . 2_766 ?
C10B C15B C16B N4B 0.4(3) . . . . ?
C14B C15B C16B N4B 178.8(3) . . . . ?
Si1B O1B C17B O2B -2.2(5) . . . . ?
Si1B O1B C17B C18B 179.9(2) . . . . ?
O2B C17B C18B C19B 167.2(3) . . . . ?
O1B C17B C18B C19B -14.9(4) . . . . ?
C17B C18B C19B C20B -76.5(4) . . . . ?
C18B C19B C20B C21B 176.4(3) . . . . ?
C19B C20B C21B C22B 177.2(3) . . . . ?
C20B C21B C22B C23B 175.4(4) . . . . ?
C21B C22B C23B C24B -177.5(4) . . . . ?
C22B C23B C24B C25B 164.1(4) . . . . ?
C23B C24B C25B C26B 65.5(6) . . . . ?
C24B C25B C26B C27B -176.3(4) . . . . ?
C25B C26B C27B C28B -174.9(5) . . . . ?
